data_1569509
loop_
_publ_author_name
'Moore, Shawn M.'
'Sun, Chen'
'Steele, Jennifer L.'
'Laaker, Ellen M.'
'Rheingold, Arnold L.'
'Doerrer, Linda H.'

_publ_section_title
;
 HAA by the first {Mn(iii)OH} complex with all O-donor ligands.
;
_journal_issue 30
_journal_name_full 'Chemical science'
_journal_page_first 8187
_journal_page_last 8195
_journal_paper_doi 10.1039/d3sc01971c
_journal_volume 14
_journal_year 2023
_chemical_formula_moiety 'C24 H24 F24 K Mn O10'
_chemical_formula_sum 'C24 H24 F24 K Mn O10'
_chemical_formula_weight 1022.47
_space_group_crystal_system monoclinic
_space_group_IT_number 14
_space_group_name_Hall '-P 2ybc'
_space_group_name_H-M_alt 'P 1 21/c 1'
_atom_sites_solution_hydrogens geom
_atom_sites_solution_primary direct
_audit_creation_date 2019-07-24
_audit_creation_method
;
Olex2 1.2-beta
(compiled 2018.05.29 svn.r3508 for OlexSys, GUI svn.r5506)
;
_audit_update_record
;
2023-03-05 deposited with the CCDC.	2023-07-05 downloaded from the CCDC.
;
_cell_angle_alpha 90
_cell_angle_beta 104.621(2)
_cell_angle_gamma 90
_cell_formula_units_Z 2
_cell_length_a 10.5904(5)
_cell_length_b 11.1918(6)
_cell_length_c 15.4733(7)
_cell_measurement_reflns_used 5858
_cell_measurement_temperature 100
_cell_measurement_theta_max 28.201
_cell_measurement_theta_min 2.692
_cell_volume 1774.59(15)
_computing_cell_refinement 'SAINT v8.38A (Bruker, 2017)'
_computing_data_collection 'APEX3 v2017.3-0 (Bruker, 2017)'
_computing_data_reduction 'SAINT v8.38A (Bruker, 2017)'
_computing_molecular_graphics 'Olex2 (Dolomanov et al., 2009)'
_computing_publication_material 'Olex2 (Dolomanov et al., 2009)'
_computing_structure_refinement 'XL (Sheldrick, 2008)'
_computing_structure_solution 'ShelXS (Sheldrick, 2008)'
_diffrn_ambient_temperature 100.0
_diffrn_detector 'Bruker APEX-II CCD'
_diffrn_detector_area_resol_mean 8.258
_diffrn_detector_type 'CCD Area Detector'
_diffrn_measured_fraction_theta_full 1.000
_diffrn_measured_fraction_theta_max 0.999
_diffrn_measurement_device 'Kappa Four-Circle Diffractometer'
_diffrn_measurement_device_type 'Bruker APEX II Ultra'
_diffrn_measurement_method '\w and \f scans'
_diffrn_radiation_monochromator 'Double Bounce Multilayer Mirrors'
_diffrn_radiation_probe x-ray
_diffrn_radiation_type MoK\a
_diffrn_radiation_wavelength 0.71073
_diffrn_reflns_av_R_equivalents 0.0561
_diffrn_reflns_av_unetI/netI 0.0544
_diffrn_reflns_Laue_measured_fraction_full 1.000
_diffrn_reflns_Laue_measured_fraction_max 0.999
_diffrn_reflns_limit_h_max 14
_diffrn_reflns_limit_h_min -14
_diffrn_reflns_limit_k_max 13
_diffrn_reflns_limit_k_min -14
_diffrn_reflns_limit_l_max 20
_diffrn_reflns_limit_l_min -20
_diffrn_reflns_number 15511
_diffrn_reflns_point_group_measured_fraction_full 1.000
_diffrn_reflns_point_group_measured_fraction_max 0.999
_diffrn_reflns_theta_full 25.242
_diffrn_reflns_theta_max 28.322
_diffrn_reflns_theta_min 1.987
_diffrn_source 'Micro Focus Rotating Anode'
_diffrn_source_type 'Bruker TXS'
_diffrn_standards_number 0
_exptl_absorpt_coefficient_mu 0.667
_exptl_absorpt_correction_T_max 0.7457
_exptl_absorpt_correction_T_min 0.6902
_exptl_absorpt_correction_type multi-scan
_exptl_absorpt_process_details
'SADABS-2016/2 (Bruker,2016/2) was used for absorption correction. wR2(int) was 0.0939 before and 0.0735 after correction. The Ratio of minimum to maximum transmission is 0.9256. The \l/2 correction factor is Not present.'
_exptl_crystal_colour orange
_exptl_crystal_colour_primary orange
_exptl_crystal_density_diffrn 1.914
_exptl_crystal_description block
_exptl_crystal_F_000 1016
_exptl_crystal_size_max 0.31
_exptl_crystal_size_mid 0.29
_exptl_crystal_size_min 0.28
_refine_diff_density_max 0.914
_refine_diff_density_min -0.381
_refine_diff_density_rms 0.081
_refine_ls_extinction_method none
_refine_ls_goodness_of_fit_ref 1.025
_refine_ls_hydrogen_treatment constr
_refine_ls_matrix_type full
_refine_ls_number_parameters 274
_refine_ls_number_reflns 4409
_refine_ls_number_restraints 0
_refine_ls_restrained_S_all 1.025
_refine_ls_R_factor_all 0.0543
_refine_ls_R_factor_gt 0.0443
_refine_ls_shift/su_max 0.000
_refine_ls_shift/su_mean 0.000
_refine_ls_structure_factor_coef Fsqd
_refine_ls_weighting_details 'w=1/[\s^2^(Fo^2^)+(0.0439P)^2^+2.0092P] where P=(Fo^2^+2Fc^2^)/3'
_refine_ls_weighting_scheme calc
_refine_ls_wR_factor_gt 0.1107
_refine_ls_wR_factor_ref 0.1191
_reflns_Friedel_coverage 0.000
_reflns_number_gt 3650
_reflns_number_total 4409
_reflns_threshold_expression 'I > 2\s(I)'
_cod_data_source_file d3sc01971c2.cif
_cod_data_source_block lhd639_0m_a_Compound_4
_cod_depositor_comments
;
The following automatic conversions were performed:

data item '_diffrn_radiation_probe' value 'X-ray' was changed to
'x-ray' in accordance with the
/home/data/users/saulius/crontab/automatic-downloads/rss-feeds/RSC/lib/dictionaries/cif_core.dic
dictionary named 'cif_core.dic' version 2.4.2 last updated on
2011-04-26.

Automatic conversion script
Id: cif_fix_values 8170 2020-07-09 18:12:32Z antanas 

 Adding full bibliography for 1569508--1569512.cif.
;
_cod_database_code 1569509
_shelx_shelxl_version_number 2016/6
_shelx_space_group_comment
;
The symmetry employed for this shelxl refinement is uniquely defined
by the following loop, which should always be used as a source of
symmetry information in preference to the above space-group names.
They are only intended as comments.
;
_shelx_estimated_absorpt_t_max 0.835
_shelx_estimated_absorpt_t_min 0.820
_olex2_refinement_description
;
1. Fixed Uiso
 At 1.2 times of:
  All C(H,H) groups
2.a Secondary CH2 refined with riding coordinates:
 C7(H7A,H7B), C8(H8A,H8B), C9(H9A,H9B), C10(H10A,H10B), C11(H11A,H11B),
 C12(H12A,H12B)
;
_olex2_submission_special_instructions 'No special instructions were received'

loop_
_space_group_symop_operation_xyz
'x, y, z'
'-x, y+1/2, -z+1/2'
'-x, -y, -z'
'x, -y-1/2, z-1/2'

loop_
_atom_site_label
_atom_site_type_symbol
_atom_site_fract_x
_atom_site_fract_y
_atom_site_fract_z
_atom_site_U_iso_or_equiv
_atom_site_adp_type
_atom_site_occupancy
_atom_site_site_symmetry_order
_atom_site_calc_flag
_atom_site_refinement_flags_posn
_atom_site_refinement_flags_adp
_atom_site_refinement_flags_occupancy
_atom_site_disorder_assembly
_atom_site_disorder_group
Mn1 Mn 1.000000 1.000000 0.500000 0.01691(12) Uani 1 2 d S T P . .
K1 K 0.500000 0.500000 0.500000 0.02710(18) Uani 1 2 d S T P . .
F1 F 0.59856(14) 0.94003(14) 0.57013(10) 0.0340(3) Uani 1 1 d . . . . .
F2 F 0.63167(14) 0.75171(14) 0.56110(11) 0.0370(4) Uani 1 1 d . . . . .
F3 F 0.61220(14) 0.86375(15) 0.44670(10) 0.0358(4) Uani 1 1 d . . . . .
F4 F 0.81774(18) 0.82845(15) 0.71193(9) 0.0409(4) Uani 1 1 d . . . . .
F5 F 0.79720(17) 1.01443(14) 0.67913(10) 0.0378(4) Uani 1 1 d . . . . .
F6 F 0.98116(15) 0.93104(14) 0.69023(10) 0.0405(4) Uani 1 1 d . . . . .
F7 F 1.01278(16) 0.70345(13) 0.67606(9) 0.0365(4) Uani 1 1 d . . . . .
F8 F 1.00987(15) 0.59427(12) 0.56417(10) 0.0333(3) Uani 1 1 d . . . . .
F9 F 0.83526(15) 0.61584(13) 0.60835(11) 0.0387(4) Uani 1 1 d . . . . .
F10 F 0.81220(18) 0.82503(15) 0.37830(9) 0.0418(4) Uani 1 1 d . . . . .
F11 F 0.74274(16) 0.66370(14) 0.42824(11) 0.0420(4) Uani 1 1 d . . . . .
F12 F 0.93452(18) 0.67183(14) 0.40838(10) 0.0402(4) Uani 1 1 d . . . . .
O1 O 0.83272(15) 0.98607(13) 0.51645(11) 0.0203(3) Uani 1 1 d . . . . .
O2 O 1.01815(14) 0.83967(13) 0.53171(11) 0.0229(3) Uani 1 1 d . . . . .
O3 O 0.35792(15) 0.61692(14) 0.34509(10) 0.0219(3) Uani 1 1 d . . . . .
O4 O 0.51871(16) 0.42296(15) 0.33292(10) 0.0238(3) Uani 1 1 d . . . . .
O5 O 0.69230(16) 0.34139(13) 0.48795(10) 0.0224(3) Uani 1 1 d . . . . .
C1 C 0.81198(19) 0.88345(18) 0.56046(13) 0.0162(4) Uani 1 1 d . . . . .
C2 C 0.6618(2) 0.8591(2) 0.53403(16) 0.0242(5) Uani 1 1 d . . . . .
C3 C 0.8529(2) 0.9124(2) 0.66243(15) 0.0269(5) Uani 1 1 d . . . . .
C4 C 0.9028(2) 0.78256(18) 0.53303(13) 0.0166(4) Uani 1 1 d . . . . .
C5 C 0.8451(3) 0.7346(2) 0.43596(15) 0.0294(5) Uani 1 1 d . . . . .
C6 C 0.9399(2) 0.67262(18) 0.59631(14) 0.0213(4) Uani 1 1 d . . . . .
C7 C 0.2395(2) 0.67022(19) 0.35398(15) 0.0227(4) Uani 1 1 d . . . . .
H7A H 0.173985 0.607495 0.355078 0.027 Uiso 1 1 calc R . . . .
H7B H 0.203813 0.723676 0.302651 0.027 Uiso 1 1 calc R . . . .
C8 C 0.3394(2) 0.5450(2) 0.26693(14) 0.0252(5) Uani 1 1 d . . . . .
H8A H 0.297367 0.592459 0.213427 0.030 Uiso 1 1 calc R . . . .
H8B H 0.282238 0.476223 0.270832 0.030 Uiso 1 1 calc R . . . .
C9 C 0.4695(3) 0.5017(2) 0.25998(14) 0.0275(5) Uani 1 1 d . . . . .
H9A H 0.461010 0.459216 0.202686 0.033 Uiso 1 1 calc R . . . .
H9B H 0.529634 0.570034 0.262400 0.033 Uiso 1 1 calc R . . . .
C10 C 0.6409(2) 0.3724(2) 0.33137(15) 0.0267(5) Uani 1 1 d . . . . .
H10A H 0.708280 0.435627 0.340058 0.032 Uiso 1 1 calc R . . . .
H10B H 0.634901 0.333656 0.272942 0.032 Uiso 1 1 calc R . . . .
C11 C 0.6773(2) 0.2820(2) 0.40468(15) 0.0240(5) Uani 1 1 d . . . . .
H11A H 0.608366 0.220357 0.397228 0.029 Uiso 1 1 calc R . . . .
H11B H 0.760001 0.242175 0.402678 0.029 Uiso 1 1 calc R . . . .
C12 C 0.7320(2) 0.25991(19) 0.56085(16) 0.0239(5) Uani 1 1 d . . . . .
H12A H 0.810945 0.215871 0.555864 0.029 Uiso 1 1 calc R . . . .
H12B H 0.661757 0.201234 0.559998 0.029 Uiso 1 1 calc R . . . .

loop_
_atom_site_aniso_label
_atom_site_aniso_U_11
_atom_site_aniso_U_22
_atom_site_aniso_U_33
_atom_site_aniso_U_23
_atom_site_aniso_U_13
_atom_site_aniso_U_12
Mn1 0.0131(2) 0.0098(2) 0.0310(2) 0.00535(16) 0.01136(18) 0.00257(16)
K1 0.0368(4) 0.0308(4) 0.0146(3) 0.0029(2) 0.0081(3) 0.0222(3)
F1 0.0216(7) 0.0372(8) 0.0476(9) 0.0105(7) 0.0169(6) 0.0090(6)
F2 0.0208(7) 0.0298(8) 0.0627(10) 0.0163(7) 0.0149(7) -0.0054(6)
F3 0.0236(7) 0.0456(9) 0.0333(8) 0.0067(6) -0.0019(6) 0.0012(7)
F4 0.0626(11) 0.0422(9) 0.0219(7) 0.0104(6) 0.0183(7) 0.0109(8)
F5 0.0466(10) 0.0342(8) 0.0339(8) -0.0080(6) 0.0128(7) 0.0132(7)
F6 0.0318(8) 0.0383(9) 0.0415(8) -0.0168(7) -0.0088(7) 0.0061(7)
F7 0.0444(9) 0.0294(8) 0.0273(7) 0.0044(6) -0.0065(6) 0.0105(7)
F8 0.0410(8) 0.0178(7) 0.0436(8) 0.0044(6) 0.0152(7) 0.0106(6)
F9 0.0307(8) 0.0265(7) 0.0610(10) 0.0235(7) 0.0156(7) -0.0032(6)
F10 0.0634(11) 0.0414(9) 0.0213(7) 0.0078(6) 0.0122(7) 0.0189(8)
F11 0.0406(9) 0.0363(9) 0.0414(9) -0.0146(7) -0.0039(7) -0.0087(7)
F12 0.0586(11) 0.0345(8) 0.0309(7) -0.0047(6) 0.0173(7) 0.0148(8)
O1 0.0159(7) 0.0135(7) 0.0345(8) 0.0089(6) 0.0119(6) 0.0036(6)
O2 0.0149(7) 0.0122(7) 0.0447(9) 0.0086(6) 0.0133(7) 0.0028(6)
O3 0.0201(7) 0.0234(8) 0.0208(7) -0.0004(6) 0.0026(6) 0.0039(6)
O4 0.0283(8) 0.0269(8) 0.0197(7) 0.0019(6) 0.0128(6) 0.0075(7)
O5 0.0259(8) 0.0166(7) 0.0266(8) -0.0012(6) 0.0101(6) 0.0061(6)
C1 0.0146(9) 0.0147(9) 0.0200(9) 0.0048(7) 0.0059(7) 0.0011(7)
C2 0.0143(9) 0.0247(11) 0.0348(12) 0.0103(9) 0.0080(9) 0.0006(9)
C3 0.0293(12) 0.0286(12) 0.0222(10) -0.0031(9) 0.0055(9) 0.0050(10)
C4 0.0174(10) 0.0118(9) 0.0209(9) 0.0036(7) 0.0054(7) 0.0011(7)
C5 0.0401(14) 0.0255(12) 0.0222(10) -0.0020(9) 0.0073(10) 0.0046(10)
C6 0.0228(10) 0.0136(9) 0.0270(10) 0.0064(8) 0.0051(8) 0.0003(8)
C7 0.0170(10) 0.0193(10) 0.0303(11) 0.0093(8) 0.0029(8) 0.0039(8)
C8 0.0321(12) 0.0260(11) 0.0146(9) 0.0029(8) 0.0008(8) -0.0009(10)
C9 0.0381(14) 0.0312(12) 0.0149(9) 0.0018(8) 0.0101(9) -0.0006(10)
C10 0.0271(12) 0.0306(12) 0.0280(11) -0.0086(9) 0.0175(9) 0.0003(10)
C11 0.0200(10) 0.0203(10) 0.0346(11) -0.0098(9) 0.0122(9) 0.0036(9)
C12 0.0197(10) 0.0151(10) 0.0374(12) 0.0036(8) 0.0079(9) 0.0063(8)

loop_
_atom_type_symbol
_atom_type_description
_atom_type_scat_dispersion_real
_atom_type_scat_dispersion_imag
_atom_type_scat_source
C C 0.0033 0.0016 'International Tables Vol C Tables 4.2.6.8 and 6.1.1.4'
H H 0.0000 0.0000 'International Tables Vol C Tables 4.2.6.8 and 6.1.1.4'
F F 0.0171 0.0103 'International Tables Vol C Tables 4.2.6.8 and 6.1.1.4'
K K 0.2009 0.2494 'International Tables Vol C Tables 4.2.6.8 and 6.1.1.4'
Mn Mn 0.3368 0.7283 'International Tables Vol C Tables 4.2.6.8 and 6.1.1.4'
O O 0.0106 0.0060 'International Tables Vol C Tables 4.2.6.8 and 6.1.1.4'

loop_
_geom_angle_atom_site_label_1
_geom_angle_atom_site_label_2
_geom_angle_atom_site_label_3
_geom_angle
_geom_angle_site_symmetry_1
_geom_angle_site_symmetry_3
_geom_angle_publ_flag
O1 Mn1 O1 180.0 . 3_776 ?
O2 Mn1 O1 85.50(6) . . ?
O2 Mn1 O1 94.50(6) 3_776 . ?
O2 Mn1 O1 85.50(6) 3_776 3_776 ?
O2 Mn1 O1 94.50(6) . 3_776 ?
O2 Mn1 O2 180.0 . 3_776 ?
F2 K1 F2 180.00(5) 3_666 . ?
O3 K1 F2 86.63(4) 3_666 3_666 ?
O3 K1 F2 93.37(4) 3_666 . ?
O3 K1 F2 86.63(4) . . ?
O3 K1 F2 93.37(4) . 3_666 ?
O3 K1 O3 180.00(6) 3_666 . ?
O4 K1 F2 65.00(5) . 3_666 ?
O4 K1 F2 115.00(5) . . ?
O4 K1 F2 115.00(5) 3_666 3_666 ?
O4 K1 F2 65.00(5) 3_666 . ?
O4 K1 O3 59.98(5) . . ?
O4 K1 O3 120.02(5) 3_666 . ?
O4 K1 O3 59.98(5) 3_666 3_666 ?
O4 K1 O3 120.02(5) . 3_666 ?
O4 K1 O4 179.999(19) . 3_666 ?
O5 K1 F2 71.57(4) . 3_666 ?
O5 K1 F2 71.57(4) 3_666 . ?
O5 K1 F2 108.43(4) 3_666 3_666 ?
O5 K1 F2 108.43(4) . . ?
O5 K1 O3 60.65(4) 3_666 . ?
O5 K1 O3 119.35(4) 3_666 3_666 ?
O5 K1 O3 119.35(4) . . ?
O5 K1 O3 60.65(4) . 3_666 ?
O5 K1 O4 60.50(5) 3_666 3_666 ?
O5 K1 O4 60.50(5) . . ?
O5 K1 O4 119.50(5) 3_666 . ?
O5 K1 O4 119.50(5) . 3_666 ?
O5 K1 O5 180.0 3_666 . ?
C2 F2 K1 145.52(14) . . ?
C1 O1 Mn1 114.40(12) . . ?
C4 O2 Mn1 114.67(12) . . ?
C7 O3 K1 114.01(12) . . ?
C8 O3 K1 112.96(12) . . ?
C8 O3 C7 112.47(17) . . ?
C9 O4 K1 116.59(12) . . ?
C10 O4 K1 114.78(12) . . ?
C10 O4 C9 112.78(17) . . ?
C11 O5 K1 116.67(12) . . ?
C11 O5 C12 111.11(16) . . ?
C12 O5 K1 115.79(12) . . ?
O1 C1 C2 107.11(16) . . ?
O1 C1 C3 106.71(17) . . ?
O1 C1 C4 105.88(16) . . ?
C2 C1 C4 116.44(17) . . ?
C3 C1 C2 107.77(18) . . ?
C3 C1 C4 112.37(16) . . ?
F1 C2 F2 107.16(18) . . ?
F1 C2 C1 110.98(19) . . ?
F2 C2 C1 112.48(17) . . ?
F3 C2 F1 106.86(18) . . ?
F3 C2 F2 106.9(2) . . ?
F3 C2 C1 112.10(18) . . ?
F4 C3 F5 106.9(2) . . ?
F4 C3 F6 109.7(2) . . ?
F4 C3 C1 112.98(19) . . ?
F5 C3 C1 110.39(18) . . ?
F6 C3 F5 105.5(2) . . ?
F6 C3 C1 111.03(19) . . ?
O2 C4 C1 105.59(16) . . ?
O2 C4 C5 106.04(18) . . ?
O2 C4 C6 106.87(16) . . ?
C5 C4 C1 112.25(17) . . ?
C6 C4 C1 117.45(16) . . ?
C6 C4 C5 107.90(17) . . ?
F10 C5 C4 110.74(19) . . ?
F11 C5 F10 108.9(2) . . ?
F11 C5 F12 106.6(2) . . ?
F11 C5 C4 113.84(19) . . ?
F12 C5 F10 105.78(19) . . ?
F12 C5 C4 110.5(2) . . ?
F7 C6 F9 107.68(19) . . ?
F7 C6 C4 111.99(17) . . ?
F8 C6 F7 105.84(18) . . ?
F8 C6 F9 107.53(18) . . ?
F8 C6 C4 111.29(17) . . ?
F9 C6 C4 112.18(18) . . ?
O3 C7 H7A 110.0 . . ?
O3 C7 H7B 110.0 . . ?
O3 C7 C12 108.46(17) . 3_666 ?
H7A C7 H7B 108.4 . . ?
C12 C7 H7A 110.0 3_666 . ?
C12 C7 H7B 110.0 3_666 . ?
O3 C8 H8A 110.0 . . ?
O3 C8 H8B 110.0 . . ?
O3 C8 C9 108.26(18) . . ?
H8A C8 H8B 108.4 . . ?
C9 C8 H8A 110.0 . . ?
C9 C8 H8B 110.0 . . ?
O4 C9 C8 107.73(18) . . ?
O4 C9 H9A 110.2 . . ?
O4 C9 H9B 110.2 . . ?
C8 C9 H9A 110.2 . . ?
C8 C9 H9B 110.2 . . ?
H9A C9 H9B 108.5 . . ?
O4 C10 H10A 110.0 . . ?
O4 C10 H10B 110.0 . . ?
O4 C10 C11 108.59(18) . . ?
H10A C10 H10B 108.4 . . ?
C11 C10 H10A 110.0 . . ?
C11 C10 H10B 110.0 . . ?
O5 C11 C10 108.63(18) . . ?
O5 C11 H11A 110.0 . . ?
O5 C11 H11B 110.0 . . ?
C10 C11 H11A 110.0 . . ?
C10 C11 H11B 110.0 . . ?
H11A C11 H11B 108.3 . . ?
O5 C12 C7 108.39(17) . 3_666 ?
O5 C12 H12A 110.0 . . ?
O5 C12 H12B 110.0 . . ?
C7 C12 H12A 110.0 3_666 . ?
C7 C12 H12B 110.0 3_666 . ?
H12A C12 H12B 108.4 . . ?

loop_
_geom_bond_atom_site_label_1
_geom_bond_atom_site_label_2
_geom_bond_distance
_geom_bond_site_symmetry_2
_geom_bond_publ_flag
Mn1 O1 1.8588(15) 3_776 ?
Mn1 O1 1.8588(15) . ?
Mn1 O2 1.8574(14) . ?
Mn1 O2 1.8574(14) 3_776 ?
K1 F2 3.1794(16) 3_666 ?
K1 F2 3.1794(16) . ?
K1 O3 2.8108(15) . ?
K1 O3 2.8108(15) 3_666 ?
K1 O4 2.7793(15) . ?
K1 O4 2.7794(15) 3_666 ?
K1 O5 2.7431(15) 3_666 ?
K1 O5 2.7431(15) . ?
F1 C2 1.331(3) . ?
F2 C2 1.337(3) . ?
F3 C2 1.321(3) . ?
F4 C3 1.324(3) . ?
F5 C3 1.340(3) . ?
F6 C3 1.334(3) . ?
F7 C6 1.325(3) . ?
F8 C6 1.323(3) . ?
F9 C6 1.331(3) . ?
F10 C5 1.336(3) . ?
F11 C5 1.324(3) . ?
F12 C5 1.333(3) . ?
O1 C1 1.381(2) . ?
O2 C4 1.383(3) . ?
O3 C7 1.427(3) . ?
O3 C8 1.425(3) . ?
O4 C9 1.423(3) . ?
O4 C10 1.418(3) . ?
O5 C11 1.423(3) . ?
O5 C12 1.429(3) . ?
C1 C2 1.563(3) . ?
C1 C3 1.561(3) . ?
C1 C4 1.608(3) . ?
C4 C5 1.566(3) . ?
C4 C6 1.560(3) . ?
C7 H7A 0.9900 . ?
C7 H7B 0.9900 . ?
C7 C12 1.496(3) 3_666 ?
C8 H8A 0.9900 . ?
C8 H8B 0.9900 . ?
C8 C9 1.489(4) . ?
C9 H9A 0.9900 . ?
C9 H9B 0.9900 . ?
C10 H10A 0.9900 . ?
C10 H10B 0.9900 . ?
C10 C11 1.496(3) . ?
C11 H11A 0.9900 . ?
C11 H11B 0.9900 . ?
C12 H12A 0.9900 . ?
C12 H12B 0.9900 . ?
